data_4306327
loop_
_publ_author_name
'Cai-Feng Wang'
'Jing Lin Zuo'
'Jie-Wen Ying'
'Tong Ren'
'Xiao-Zeng You'

_publ_section_title
;
Novel Heterometallic Fe-Ru2-Fe Arrays via "Complex of Complexes"
Approach
;
_journal_name_full 'Inorganic Chemistry'
_journal_page_first 9716
_journal_page_last 9722
_journal_paper_doi 10.1021/ic8011684
_journal_volume 47
_journal_year 2008
_chemical_formula_moiety 'C72 H72 B2 Fe2 N26 Ru2, 8(H2 O)'
_chemical_formula_sum 'C72 H88 B2 Fe2 N26 O8 Ru2'
_chemical_formula_weight 1781.14
_chemical_name_systematic
; 
 ? 
;
_space_group_IT_number 2
_symmetry_cell_setting triclinic
_symmetry_space_group_name_Hall '-P 1'
_symmetry_space_group_name_H-M 'P -1'
_atom_sites_solution_hydrogens geom
_atom_sites_solution_primary direct
_atom_sites_solution_secondary difmap
_audit_creation_method SHELXL-97
_cell_angle_alpha 90.287(2)
_cell_angle_beta 95.527(3)
_cell_angle_gamma 92.5110(10)
_cell_formula_units_Z 2
_cell_length_a 12.8423(18)
_cell_length_b 14.030(2)
_cell_length_c 24.2431(13)
_cell_measurement_reflns_used 2436
_cell_measurement_temperature 291(2)
_cell_measurement_theta_max 24.12
_cell_measurement_theta_min 2.21
_cell_volume 4343.4(9)
_computing_cell_refinement SMART
_computing_data_collection 'SMART (Bruker, 2000)'
_computing_data_reduction 'SAINT (Bruker, 2000)'
_computing_molecular_graphics SHELXTL
_computing_publication_material SHELXTL
_computing_structure_refinement SHELXTL
_computing_structure_solution 'SHELXTL (Bruker, 2000)'
_diffrn_ambient_temperature 291(2)
_diffrn_measured_fraction_theta_full 0.975
_diffrn_measured_fraction_theta_max 0.975
_diffrn_measurement_device_type 'Bruker Smart Apex CCD'
_diffrn_measurement_method 'phi and omega scans'
_diffrn_radiation_monochromator graphite
_diffrn_radiation_source 'sealed tube'
_diffrn_radiation_type MoK\a
_diffrn_radiation_wavelength 0.71073
_diffrn_reflns_av_R_equivalents 0.0284
_diffrn_reflns_av_sigmaI/netI 0.0705
_diffrn_reflns_limit_h_max 15
_diffrn_reflns_limit_h_min -15
_diffrn_reflns_limit_k_max 17
_diffrn_reflns_limit_k_min -17
_diffrn_reflns_limit_l_max 25
_diffrn_reflns_limit_l_min -29
_diffrn_reflns_number 23530
_diffrn_reflns_theta_full 26.00
_diffrn_reflns_theta_max 26.00
_diffrn_reflns_theta_min 2.11
_exptl_absorpt_coefficient_mu 0.733
_exptl_absorpt_correction_T_max 0.862
_exptl_absorpt_correction_T_min 0.841
_exptl_absorpt_correction_type multi-scan
_exptl_absorpt_process_details 'SADABS; Bruker, 2000'
_exptl_crystal_colour 'dark green'
_exptl_crystal_density_diffrn 1.362
_exptl_crystal_density_method 'not measured'
_exptl_crystal_description needle
_exptl_crystal_F_000 1832
_exptl_crystal_size_max 0.24
_exptl_crystal_size_mid 0.23
_exptl_crystal_size_min 0.21
_refine_diff_density_max 0.542
_refine_diff_density_min -0.810
_refine_diff_density_rms 0.081
_refine_ls_extinction_method none
_refine_ls_goodness_of_fit_ref 1.003
_refine_ls_hydrogen_treatment constr
_refine_ls_matrix_type fullcycle
_refine_ls_number_parameters 1017
_refine_ls_number_reflns 16638
_refine_ls_number_restraints 0
_refine_ls_restrained_S_all 1.003
_refine_ls_R_factor_all 0.0784
_refine_ls_R_factor_gt 0.0537
_refine_ls_shift/su_max 0.000
_refine_ls_shift/su_mean 0.000
_refine_ls_structure_factor_coef Fsqd
_refine_ls_weighting_details 'calc w=1/[\s^2^(Fo^2^)+(0.06P)^2^+1.99P] where P=(Fo^2^+2Fc^2^)/3'
_refine_ls_weighting_scheme calc
_refine_ls_wR_factor_gt 0.1133
_refine_ls_wR_factor_ref 0.1192
_reflns_number_gt 12018
_reflns_number_total 16638
_reflns_threshold_expression >2sigma(I)
_cod_data_source_file ic8011684_si_001_4.cif
_cod_data_source_block compd04
_cod_depositor_comments
;
The following automatic conversions were performed:
'_symmetry_cell_setting' value 'Triclinic' changed to 'triclinic'
according to '/home/saulius/struct/CIF-dictionaries/cif_core.dic'
dictionary named 'cif_core.dic' version 2.4.1 from 2010-06-29.

Automatic conversion script
Id: cif_fix_enum 1527 2010-12-29 10:47:43Z saulius 
;
_cod_original_sg_symbol_H-M 'P -1 '
_cod_database_code 4306327

loop_
_symmetry_equiv_pos_as_xyz
'x, y, z'
'-x, -y, -z'

loop_
_atom_site_label
_atom_site_type_symbol
_atom_site_fract_x
_atom_site_fract_y
_atom_site_fract_z
_atom_site_U_iso_or_equiv
_atom_site_adp_type
_atom_site_occupancy
_atom_site_symmetry_multiplicity
_atom_site_calc_flag
_atom_site_refinement_flags
_atom_site_disorder_assembly
_atom_site_disorder_group
B1 B 1.1718(4) 0.1507(3) 0.08049(19) 0.0384(10) Uani 1 1 d . . .
B2 B 0.7159(4) 0.8773(3) 0.56101(17) 0.0354(10) Uani 1 1 d . . .
C1 C 1.0859(3) 0.3876(3) 0.11041(17) 0.0401(9) Uani 1 1 d . . .
H1 H 1.0354 0.4280 0.1206 0.048 Uiso 1 1 calc R . .
C2 C 1.1841(4) 0.4183(3) 0.09654(18) 0.0470(11) Uani 1 1 d . . .
H2 H 1.2120 0.4804 0.0952 0.056 Uiso 1 1 calc R . .
C3 C 1.2299(4) 0.3351(3) 0.08531(18) 0.0442(10) Uani 1 1 d . . .
H3 H 1.2969 0.3309 0.0743 0.053 Uiso 1 1 calc R . .
C4 C 0.9352(3) 0.1389(3) -0.01395(17) 0.0398(9) Uani 1 1 d . . .
H4 H 0.8643 0.1493 -0.0219 0.048 Uiso 1 1 calc R . .
C5 C 0.9992(4) 0.1051(3) -0.05242(19) 0.0463(10) Uani 1 1 d . . .
H5 H 0.9811 0.0873 -0.0892 0.056 Uiso 1 1 calc R . .
C6 C 1.0951(4) 0.1047(3) -0.02263(17) 0.0422(10) Uani 1 1 d . . .
H6 H 1.1565 0.0880 -0.0370 0.051 Uiso 1 1 calc R . .
C7 C 1.0150(4) 0.0589(3) 0.18763(17) 0.0429(10) Uani 1 1 d . . .
H7 H 0.9549 0.0563 0.2062 0.051 Uiso 1 1 calc R . .
C8 C 1.0994(3) 0.0039(3) 0.19933(19) 0.0449(10) Uani 1 1 d . . .
H8 H 1.1072 -0.0424 0.2265 0.054 Uiso 1 1 calc R . .
C9 C 1.1704(3) 0.0307(3) 0.16287(17) 0.0396(9) Uani 1 1 d . . .
H9 H 1.2357 0.0055 0.1606 0.048 Uiso 1 1 calc R . .
C10 C 0.8256(3) 0.1240(3) 0.10257(19) 0.0437(10) Uani 1 1 d . . .
C11 C 0.8651(3) 0.3001(3) 0.06374(17) 0.0389(9) Uani 1 1 d . . .
C12 C 0.8985(3) 0.2648(3) 0.16917(17) 0.0364(9) Uani 1 1 d . . .
C13 C 1.0387(4) 0.4104(3) 0.27856(18) 0.0455(10) Uani 1 1 d . . .
H13A H 1.1014 0.4505 0.2844 0.068 Uiso 1 1 calc R . .
H13B H 1.0325 0.3844 0.2416 0.068 Uiso 1 1 calc R . .
H13C H 1.0419 0.3594 0.3048 0.068 Uiso 1 1 calc R . .
C14 C 0.9617(3) 0.5546(3) 0.30814(18) 0.0401(9) Uani 1 1 d . . .
C15 C 0.8875(4) 0.6985(3) 0.33950(18) 0.0439(10) Uani 1 1 d . . .
H15A H 0.9600 0.7193 0.3448 0.066 Uiso 1 1 calc R . .
H15B H 0.8558 0.7075 0.3733 0.066 Uiso 1 1 calc R . .
H15C H 0.8523 0.7349 0.3106 0.066 Uiso 1 1 calc R . .
C16 C 1.0665(3) 0.6028(3) 0.31499(17) 0.0376(9) Uani 1 1 d . . .
C17 C 1.1161(4) 0.6316(3) 0.2690(2) 0.0486(11) Uani 1 1 d . . .
H17 H 1.0797 0.6291 0.2339 0.058 Uiso 1 1 calc R . .
C18 C 1.2208(4) 0.6641(3) 0.2757(2) 0.0483(11) Uani 1 1 d . . .
H18 H 1.2540 0.6839 0.2451 0.058 Uiso 1 1 calc R . .
C19 C 1.2750(4) 0.6670(3) 0.3275(2) 0.0518(12) Uani 1 1 d . . .
H19 H 1.3449 0.6883 0.3316 0.062 Uiso 1 1 calc R . .
C20 C 1.2256(4) 0.6382(3) 0.3738(2) 0.0508(12) Uani 1 1 d . . .
H20 H 1.2624 0.6408 0.4088 0.061 Uiso 1 1 calc R . .
C21 C 1.1208(3) 0.6053(3) 0.3675(2) 0.0471(12) Uani 1 1 d . . .
H21 H 1.0876 0.5854 0.3982 0.057 Uiso 1 1 calc R . .
C22 C 0.8346(3) 0.2200(3) 0.32294(17) 0.0414(10) Uani 1 1 d . . .
H22A H 0.9044 0.2093 0.3141 0.062 Uiso 1 1 calc R . .
H22B H 0.7852 0.1972 0.2930 0.062 Uiso 1 1 calc R . .
H22C H 0.8216 0.1866 0.3562 0.062 Uiso 1 1 calc R . .
C23 C 0.8336(3) 0.3566(3) 0.38182(17) 0.0396(9) Uani 1 1 d . . .
C24 C 0.8315(3) 0.4907(3) 0.44561(16) 0.0361(9) Uani 1 1 d . . .
H24A H 0.7741 0.4791 0.4676 0.054 Uiso 1 1 calc R . .
H24B H 0.8438 0.5582 0.4417 0.054 Uiso 1 1 calc R . .
H24C H 0.8933 0.4637 0.4635 0.054 Uiso 1 1 calc R . .
C25 C 0.8763(3) 0.3020(3) 0.43096(16) 0.0359(9) Uani 1 1 d . . .
C26 C 0.9840(3) 0.2962(3) 0.44218(17) 0.0406(10) Uani 1 1 d . . .
H26 H 1.0286 0.3231 0.4179 0.049 Uiso 1 1 calc R . .
C27 C 1.0250(4) 0.2506(3) 0.48929(18) 0.0435(10) Uani 1 1 d . . .
H27 H 1.0972 0.2475 0.4969 0.052 Uiso 1 1 calc R . .
C28 C 0.9582(4) 0.2093(3) 0.52531(19) 0.0477(11) Uani 1 1 d . . .
H28 H 0.9856 0.1780 0.5568 0.057 Uiso 1 1 calc R . .
C29 C 0.8505(3) 0.2149(3) 0.51405(19) 0.0461(11) Uani 1 1 d . . .
H29 H 0.8059 0.1877 0.5382 0.055 Uiso 1 1 calc R . .
C30 C 0.8091(4) 0.2611(3) 0.46668(18) 0.0430(10) Uani 1 1 d . . .
H30 H 0.7370 0.2646 0.4591 0.052 Uiso 1 1 calc R . .
C31 C 0.6228(4) 0.3086(3) 0.19601(17) 0.0430(10) Uani 1 1 d . . .
H31B H 0.6410 0.3469 0.1653 0.065 Uiso 1 1 calc R . .
H31C H 0.5488 0.2938 0.1922 0.065 Uiso 1 1 calc R . .
H31A H 0.6598 0.2506 0.1964 0.065 Uiso 1 1 calc R . .
C32 C 0.5786(3) 0.3775(3) 0.28232(17) 0.0355(9) Uani 1 1 d . . .
C33 C 0.5341(4) 0.4451(3) 0.36833(19) 0.0457(10) Uani 1 1 d . . .
H33A H 0.4941 0.5011 0.3630 0.069 Uiso 1 1 calc R . .
H33B H 0.5748 0.4490 0.4037 0.069 Uiso 1 1 calc R . .
H33C H 0.4875 0.3896 0.3671 0.069 Uiso 1 1 calc R . .
C34 C 0.4731(3) 0.3305(3) 0.27177(18) 0.0388(9) Uani 1 1 d . . .
C35 C 0.4539(4) 0.2350(3) 0.2834(2) 0.0489(11) Uani 1 1 d . . .
H35 H 0.5074 0.1993 0.3001 0.059 Uiso 1 1 calc R . .
C36 C 0.3548(4) 0.1925(3) 0.27013(18) 0.0483(11) Uani 1 1 d . . .
H36 H 0.3419 0.1285 0.2780 0.058 Uiso 1 1 calc R . .
C37 C 0.2759(4) 0.2453(3) 0.2454(2) 0.0512(12) Uani 1 1 d . . .
H37 H 0.2098 0.2165 0.2364 0.061 Uiso 1 1 calc R . .
C38 C 0.2933(4) 0.3401(4) 0.2337(2) 0.0537(12) Uani 1 1 d . . .
H38 H 0.2392 0.3752 0.2171 0.064 Uiso 1 1 calc R . .
C39 C 0.3923(4) 0.3835(3) 0.2469(2) 0.0491(11) Uani 1 1 d . . .
H39 H 0.4045 0.4477 0.2392 0.059 Uiso 1 1 calc R . .
C40 C 0.8386(3) 0.5068(3) 0.15770(16) 0.0393(9) Uani 1 1 d . . .
H40A H 0.8075 0.4586 0.1322 0.059 Uiso 1 1 calc R . .
H40B H 0.9094 0.4916 0.1695 0.059 Uiso 1 1 calc R . .
H40C H 0.8383 0.5676 0.1397 0.059 Uiso 1 1 calc R . .
C41 C 0.7197(3) 0.5855(3) 0.21138(18) 0.0411(10) Uani 1 1 d . . .
C42 C 0.5974(4) 0.6638(4) 0.2653(2) 0.0526(12) Uani 1 1 d . . .
H42A H 0.6287 0.7267 0.2721 0.079 Uiso 1 1 calc R . .
H42B H 0.5585 0.6455 0.2957 0.079 Uiso 1 1 calc R . .
H42C H 0.5511 0.6637 0.2318 0.079 Uiso 1 1 calc R . .
C43 C 0.6998(4) 0.6555(3) 0.16636(17) 0.0414(10) Uani 1 1 d . . .
C44 C 0.6344(3) 0.6311(3) 0.11779(18) 0.0470(11) Uani 1 1 d . . .
H44 H 0.6030 0.5702 0.1136 0.056 Uiso 1 1 calc R . .
C45 C 0.6170(4) 0.6980(4) 0.0762(2) 0.0525(12) Uani 1 1 d . . .
H45 H 0.5736 0.6821 0.0443 0.063 Uiso 1 1 calc R . .
C46 C 0.6646(4) 0.7887(3) 0.08269(19) 0.0471(11) Uani 1 1 d . . .
H46 H 0.6531 0.8336 0.0549 0.057 Uiso 1 1 calc R . .
C47 C 0.7292(4) 0.8127(3) 0.13040(19) 0.0450(11) Uani 1 1 d . . .
H47 H 0.7608 0.8735 0.1345 0.054 Uiso 1 1 calc R . .
C48 C 0.7467(3) 0.7464(3) 0.17191(18) 0.0420(10) Uani 1 1 d . . .
H48 H 0.7902 0.7629 0.2037 0.050 Uiso 1 1 calc R . .
C49 C 0.6457(4) 0.6743(3) 0.41517(18) 0.0444(10) Uani 1 1 d . . .
C50 C 0.4791(3) 0.6691(3) 0.47320(17) 0.0366(9) Uani 1 1 d . . .
C51 C 0.5149(3) 0.8090(3) 0.39960(17) 0.0391(9) Uani 1 1 d . . .
C52 C 0.7559(3) 0.8887(3) 0.41471(18) 0.0386(9) Uani 1 1 d . . .
H52 H 0.7400 0.8694 0.3780 0.046 Uiso 1 1 calc R . .
C53 C 0.8311(3) 0.9562(3) 0.43221(18) 0.0428(10) Uani 1 1 d . . .
H53 H 0.8754 0.9907 0.4107 0.051 Uiso 1 1 calc R . .
C54 C 0.8274(3) 0.9623(3) 0.48876(16) 0.0325(8) Uani 1 1 d . . .
H54 H 0.8693 1.0029 0.5129 0.039 Uiso 1 1 calc R . .
C55 C 0.4389(3) 0.8726(3) 0.51947(17) 0.0342(8) Uani 1 1 d . . .
H55 H 0.3811 0.8542 0.4951 0.041 Uiso 1 1 calc R . .
C56 C 0.4339(3) 0.9275(3) 0.56731(18) 0.0414(10) Uani 1 1 d . . .
H56 H 0.3744 0.9504 0.5808 0.050 Uiso 1 1 calc R . .
C57 C 0.5355(3) 0.9402(3) 0.59012(17) 0.0377(9) Uani 1 1 d . . .
H57 H 0.5581 0.9735 0.6227 0.045 Uiso 1 1 calc R . .
C58 C 0.6795(3) 0.6196(3) 0.54937(18) 0.0394(9) Uani 1 1 d . . .
H58 H 0.6535 0.5646 0.5303 0.047 Uiso 1 1 calc R . .
C59 C 0.7301(3) 0.6221(3) 0.60140(18) 0.0404(9) Uani 1 1 d . . .
H59 H 0.7444 0.5700 0.6240 0.049 Uiso 1 1 calc R . .
C60 C 0.7558(3) 0.7149(3) 0.61387(17) 0.0387(9) Uani 1 1 d . . .
H60 H 0.7902 0.7382 0.6471 0.046 Uiso 1 1 calc R . .
C61 C 1.2867(3) 0.1152(3) 0.07596(17) 0.0409(10) Uani 1 1 d . . .
C62 C 1.3030(4) 0.0331(3) 0.04795(18) 0.0457(10) Uani 1 1 d . . .
H62 H 1.2459 0.0028 0.0275 0.055 Uiso 1 1 calc R . .
C63 C 1.3994(4) -0.0075(3) 0.04830(18) 0.0478(11) Uani 1 1 d . . .
H63 H 1.4055 -0.0640 0.0289 0.057 Uiso 1 1 calc R . .
C64 C 1.4843(3) 0.0351(3) 0.07683(19) 0.0451(11) Uani 1 1 d . . .
H64 H 1.5496 0.0088 0.0771 0.054 Uiso 1 1 calc R . .
C65 C 1.4728(4) 0.1165(3) 0.10506(18) 0.0455(11) Uani 1 1 d . . .
H65 H 1.5309 0.1462 0.1250 0.055 Uiso 1 1 calc R . .
C66 C 1.3750(3) 0.1573(3) 0.10492(18) 0.0453(11) Uani 1 1 d . . .
H66 H 1.3695 0.2135 0.1247 0.054 Uiso 1 1 calc R . .
C67 C 0.7881(3) 0.9421(3) 0.60565(16) 0.0371(9) Uani 1 1 d . . .
C68 C 0.7652(3) 1.0369(3) 0.61701(15) 0.0350(9) Uani 1 1 d . . .
H68 H 0.7011 1.0604 0.6036 0.042 Uiso 1 1 calc R . .
C69 C 0.8390(3) 1.0956(3) 0.64849(17) 0.0409(9) Uani 1 1 d . . .
H69 H 0.8221 1.1576 0.6564 0.049 Uiso 1 1 calc R . .
C70 C 0.9359(3) 1.0654(3) 0.66830(17) 0.0422(10) Uani 1 1 d . . .
H70 H 0.9836 1.1065 0.6890 0.051 Uiso 1 1 calc R . .
C71 C 0.9609(4) 0.9747(3) 0.65720(17) 0.0428(10) Uani 1 1 d . . .
H71 H 1.0261 0.9531 0.6703 0.051 Uiso 1 1 calc R . .
C72 C 0.8892(3) 0.9147(3) 0.62645(17) 0.0401(9) Uani 1 1 d . . .
H72 H 0.9083 0.8531 0.6190 0.048 Uiso 1 1 calc R . .
Fe1 Fe 0.94602(5) 0.20835(4) 0.10503(2) 0.03514(14) Uani 1 1 d . . .
Fe2 Fe 0.59239(4) 0.76065(4) 0.46403(2) 0.03031(13) Uani 1 1 d . . .
N1 N 1.0728(3) 0.2913(3) 0.10733(14) 0.0394(8) Uani 1 1 d . . .
N2 N 1.1650(3) 0.2614(3) 0.09242(15) 0.0432(8) Uani 1 1 d . . .
N3 N 0.9877(3) 0.1544(3) 0.03523(15) 0.0414(8) Uani 1 1 d . . .
N4 N 1.0890(3) 0.1316(2) 0.03024(14) 0.0386(8) Uani 1 1 d . . .
N5 N 1.0315(3) 0.1160(2) 0.14631(14) 0.0366(7) Uani 1 1 d . . .
N6 N 1.1281(3) 0.1002(2) 0.13085(11) 0.0323(7) Uani 1 1 d . . .
N7 N 0.7566(3) 0.0702(2) 0.10058(14) 0.0370(8) Uani 1 1 d . . .
N8 N 0.8163(3) 0.3534(2) 0.03692(14) 0.0380(8) Uani 1 1 d . . .
N9 N 0.8655(3) 0.3057(2) 0.20416(14) 0.0352(7) Uani 1 1 d . . .
N10 N 0.9458(3) 0.4680(2) 0.28615(13) 0.0320(7) Uani 1 1 d . . .
N11 N 0.8791(3) 0.5980(2) 0.32416(13) 0.0359(7) Uani 1 1 d . . .
N12 N 0.8234(3) 0.3206(3) 0.33121(15) 0.0418(8) Uani 1 1 d . . .
N13 N 0.8062(3) 0.4465(2) 0.39059(14) 0.0348(7) Uani 1 1 d . . .
N14 N 0.6518(2) 0.3615(2) 0.24791(13) 0.0313(7) Uani 1 1 d . . .
N15 N 0.6048(2) 0.4384(2) 0.32400(13) 0.0327(7) Uani 1 1 d . . .
N16 N 0.7788(3) 0.5106(2) 0.20564(14) 0.0378(8) Uani 1 1 d . . .
N17 N 0.6798(3) 0.5960(2) 0.25974(14) 0.0372(8) Uani 1 1 d . . .
N18 N 0.6804(3) 0.6233(2) 0.38394(14) 0.0391(8) Uani 1 1 d . . .
N19 N 0.4120(3) 0.6156(2) 0.47999(13) 0.0352(7) Uani 1 1 d . . .
N20 N 0.4717(3) 0.8365(2) 0.35930(14) 0.0377(8) Uani 1 1 d . . .
N21 N 0.7081(2) 0.8539(2) 0.45701(13) 0.0328(7) Uani 1 1 d . . .
N22 N 0.7537(2) 0.9004(2) 0.50274(13) 0.0319(7) Uani 1 1 d . . .
N23 N 0.5362(3) 0.8501(3) 0.51311(13) 0.0393(8) Uani 1 1 d . . .
N24 N 0.5970(2) 0.8956(2) 0.55668(12) 0.0291(6) Uani 1 1 d . . .
N25 N 0.6727(2) 0.7091(2) 0.52978(12) 0.0281(6) Uani 1 1 d . . .
N26 N 0.7229(2) 0.7677(2) 0.56994(13) 0.0329(7) Uani 1 1 d . . .
O1 O 0.7672(2) 0.9547(2) 0.27063(12) 0.0446(7) Uani 1 1 d . . .
H1D H 0.7942 0.9070 0.2567 0.053 Uiso 1 1 d R . .
H1B H 0.8056 0.9748 0.2992 0.053 Uiso 1 1 d R . .
O2 O 0.0589(3) 0.6489(2) 0.11090(12) 0.0487(8) Uani 1 1 d . . .
H2A H 0.1189 0.6695 0.1249 0.058 Uiso 1 1 d R . .
H2D H 0.0137 0.6879 0.1189 0.058 Uiso 1 1 d R . .
O3 O 0.3757(2) 0.9211(2) 0.25999(13) 0.0513(8) Uani 1 1 d . . .
H3B H 0.4176 0.8878 0.2802 0.062 Uiso 1 1 d R . .
H3C H 0.4103 0.9568 0.2394 0.062 Uiso 1 1 d R . .
O4 O 0.9480(2) 0.6286(2) 0.04475(12) 0.0451(7) Uani 1 1 d . . .
H4A H 0.8830 0.6253 0.0488 0.054 Uiso 1 1 d R . .
H4C H 0.9565 0.6322 0.0105 0.054 Uiso 1 1 d R . .
O5 O 0.3537(2) 0.7023(2) 0.13310(13) 0.0513(8) Uani 1 1 d . . .
H5A H 0.3105 0.6645 0.1141 0.062 Uiso 1 1 d R . .
H5B H 0.3519 0.6905 0.1674 0.062 Uiso 1 1 d R . .
O6 O 0.4724(2) 0.4205(2) 0.07235(13) 0.0485(8) Uani 1 1 d . . .
H6A H 0.4502 0.4727 0.0834 0.058 Uiso 1 1 d R . .
H6C H 0.5242 0.4042 0.0942 0.058 Uiso 1 1 d R . .
O7 O 0.6294(2) 0.4451(2) 0.01201(12) 0.0479(8) Uani 1 1 d . . .
H7D H 0.6920 0.4371 0.0255 0.057 Uiso 1 1 d R . .
H7B H 0.6175 0.5042 0.0121 0.057 Uiso 1 1 d R . .
O8 O 0.6270(3) -0.0181(2) 0.23337(13) 0.0528(8) Uani 1 1 d . . .
H8A H 0.6771 0.0203 0.2266 0.063 Uiso 1 1 d R . .
H8B H 0.5692 0.0088 0.2266 0.063 Uiso 1 1 d R . .
Ru1 Ru 0.80004(2) 0.41259(2) 0.266308(13) 0.02931(8) Uani 1 1 d . . .
Ru2 Ru 0.73942(2) 0.52015(2) 0.325912(12) 0.02937(8) Uani 1 1 d . . .

loop_
_atom_site_aniso_label
_atom_site_aniso_U_11
_atom_site_aniso_U_22
_atom_site_aniso_U_33
_atom_site_aniso_U_23
_atom_site_aniso_U_13
_atom_site_aniso_U_12
B1 0.035(2) 0.045(3) 0.037(2) 0.001(2) 0.0118(19) 0.009(2)
B2 0.044(3) 0.037(2) 0.025(2) -0.0012(17) 0.0021(18) 0.0109(19)
C1 0.041(2) 0.036(2) 0.042(2) -0.0076(17) 0.0046(18) -0.0109(17)
C2 0.058(3) 0.042(2) 0.041(2) -0.0153(19) 0.009(2) -0.015(2)
C3 0.040(2) 0.043(2) 0.048(2) -0.0121(19) 0.0071(19) -0.0122(19)
C4 0.035(2) 0.047(2) 0.035(2) 0.0040(18) -0.0056(17) 0.0033(18)
C5 0.044(3) 0.049(3) 0.045(2) -0.007(2) 0.006(2) -0.006(2)
C6 0.040(2) 0.048(2) 0.039(2) 0.0005(19) 0.0075(18) 0.0029(19)
C7 0.045(2) 0.047(2) 0.038(2) 0.0152(19) 0.0058(18) 0.017(2)
C8 0.038(2) 0.047(2) 0.051(3) 0.008(2) 0.006(2) 0.0101(19)
C9 0.035(2) 0.046(2) 0.039(2) 0.0067(18) 0.0023(17) 0.0099(18)
C10 0.036(2) 0.045(2) 0.051(3) -0.001(2) 0.013(2) 0.000(2)
C11 0.036(2) 0.046(2) 0.036(2) -0.0064(18) 0.0055(17) 0.0148(19)
C12 0.041(2) 0.034(2) 0.034(2) -0.0003(17) 0.0034(17) -0.0004(17)
C13 0.045(3) 0.051(3) 0.042(2) -0.004(2) 0.0105(19) 0.011(2)
C14 0.038(2) 0.035(2) 0.048(2) 0.0069(18) 0.0053(18) 0.0041(17)
C15 0.054(3) 0.041(2) 0.040(2) -0.0015(18) 0.025(2) -0.004(2)
C16 0.041(2) 0.033(2) 0.038(2) -0.0167(17) 0.0005(17) 0.0021(17)
C17 0.042(3) 0.050(3) 0.053(3) -0.009(2) 0.012(2) -0.022(2)
C18 0.045(3) 0.047(2) 0.054(3) -0.013(2) 0.023(2) -0.019(2)
C19 0.042(3) 0.055(3) 0.059(3) -0.027(2) 0.005(2) 0.012(2)
C20 0.046(3) 0.049(3) 0.053(3) -0.023(2) -0.022(2) 0.014(2)
C21 0.042(2) 0.041(2) 0.054(3) -0.021(2) -0.024(2) 0.0153(19)
C22 0.042(2) 0.047(2) 0.037(2) -0.0033(18) 0.0118(18) 0.0158(19)
C23 0.038(2) 0.040(2) 0.041(2) 0.0063(18) -0.0030(18) 0.0089(18)
C24 0.043(2) 0.032(2) 0.035(2) -0.0091(16) 0.0034(17) 0.0185(17)
C25 0.044(2) 0.033(2) 0.031(2) -0.0054(16) 0.0048(17) 0.0052(17)
C26 0.033(2) 0.047(2) 0.042(2) -0.0125(19) 0.0059(18) 0.0094(18)
C27 0.039(2) 0.049(3) 0.043(2) -0.002(2) 0.0015(19) 0.0132(19)
C28 0.052(3) 0.045(2) 0.044(2) -0.013(2) -0.006(2) 0.007(2)
C29 0.037(2) 0.048(3) 0.050(3) 0.010(2) -0.0142(19) 0.0017(19)
C30 0.044(3) 0.043(2) 0.043(2) 0.0089(19) 0.0144(19) -0.0012(19)
C31 0.049(3) 0.043(2) 0.037(2) -0.0150(19) 0.0013(19) 0.008(2)
C32 0.033(2) 0.031(2) 0.041(2) 0.0043(17) -0.0018(17) 0.0046(16)
C33 0.044(3) 0.049(3) 0.047(3) -0.003(2) 0.014(2) 0.001(2)
C34 0.026(2) 0.045(2) 0.046(2) -0.0076(19) 0.0088(17) -0.0001(17)
C35 0.043(3) 0.046(3) 0.058(3) -0.018(2) 0.010(2) -0.011(2)
C36 0.055(3) 0.051(3) 0.041(2) -0.010(2) 0.021(2) -0.014(2)
C37 0.050(3) 0.053(3) 0.051(3) -0.023(2) 0.015(2) -0.014(2)
C38 0.051(3) 0.055(3) 0.055(3) 0.001(2) 0.000(2) 0.015(2)
C39 0.042(3) 0.050(3) 0.056(3) -0.002(2) 0.003(2) 0.018(2)
C40 0.043(2) 0.043(2) 0.034(2) 0.0041(17) 0.0111(18) 0.0112(19)
C41 0.033(2) 0.049(2) 0.040(2) 0.0067(19) -0.0098(18) 0.0054(18)
C42 0.050(3) 0.056(3) 0.055(3) 0.004(2) 0.012(2) 0.017(2)
C43 0.044(2) 0.045(2) 0.034(2) 0.0112(18) -0.0017(18) 0.0066(19)
C44 0.042(3) 0.050(3) 0.044(2) 0.007(2) -0.0192(19) 0.000(2)
C45 0.049(3) 0.057(3) 0.053(3) 0.018(2) 0.005(2) 0.018(2)
C46 0.056(3) 0.044(2) 0.046(3) 0.012(2) 0.020(2) 0.018(2)
C47 0.049(3) 0.038(2) 0.053(3) 0.014(2) 0.023(2) 0.016(2)
C48 0.042(2) 0.047(2) 0.039(2) 0.0125(19) 0.0124(19) 0.0079(19)
C49 0.052(3) 0.037(2) 0.044(2) -0.0173(19) 0.002(2) 0.010(2)
C50 0.034(2) 0.031(2) 0.043(2) -0.0076(17) -0.0052(17) 0.0042(17)
C51 0.039(2) 0.042(2) 0.038(2) -0.0062(18) 0.0031(18) 0.0161(18)
C52 0.045(2) 0.0249(19) 0.048(2) 0.0066(17) 0.0098(19) 0.0133(17)
C53 0.044(3) 0.040(2) 0.047(2) 0.0072(19) 0.0154(19) 0.0107(19)
C54 0.031(2) 0.0285(19) 0.040(2) 0.0108(16) 0.0089(16) 0.0070(15)
C55 0.036(2) 0.0264(18) 0.042(2) 0.0024(16) 0.0087(17) 0.0071(16)
C56 0.030(2) 0.051(2) 0.045(2) -0.004(2) 0.0159(18) 0.0013(18)
C57 0.039(2) 0.039(2) 0.038(2) 0.0008(17) 0.0143(18) 0.0104(17)
C58 0.038(2) 0.037(2) 0.046(2) 0.0039(18) 0.0131(18) 0.0113(17)
C59 0.032(2) 0.045(2) 0.045(2) 0.0098(19) 0.0116(18) 0.0024(18)
C60 0.038(2) 0.042(2) 0.038(2) 0.0093(18) 0.0097(17) 0.0115(18)
C61 0.031(2) 0.055(3) 0.038(2) -0.0036(19) 0.0070(17) -0.0001(18)
C62 0.045(3) 0.054(3) 0.038(2) 0.003(2) 0.0046(19) 0.006(2)
C63 0.056(3) 0.049(3) 0.039(2) -0.015(2) 0.005(2) 0.009(2)
C64 0.037(2) 0.044(2) 0.056(3) -0.016(2) 0.007(2) 0.0157(19)
C65 0.047(3) 0.041(2) 0.045(2) -0.0190(19) -0.022(2) 0.0210(19)
C66 0.042(2) 0.047(2) 0.046(2) -0.021(2) -0.0087(19) 0.017(2)
C67 0.041(2) 0.039(2) 0.031(2) -0.0079(17) 0.0034(17) -0.0053(17)
C68 0.045(2) 0.035(2) 0.0264(19) -0.0018(15) 0.0113(16) 0.0011(17)
C69 0.045(2) 0.036(2) 0.042(2) -0.0064(18) 0.0074(19) -0.0028(18)
C70 0.041(2) 0.045(2) 0.038(2) 0.0092(18) -0.0012(18) -0.0142(19)
C71 0.040(2) 0.046(2) 0.040(2) 0.0063(19) -0.0011(18) -0.0112(19)
C72 0.038(2) 0.047(2) 0.036(2) -0.0033(18) 0.0083(17) 0.0051(19)
Fe1 0.0343(3) 0.0394(3) 0.0330(3) -0.0038(2) 0.0081(2) 0.0057(2)
Fe2 0.0324(3) 0.0272(3) 0.0322(3) -0.0029(2) 0.0047(2) 0.0086(2)
N1 0.0338(19) 0.046(2) 0.0392(19) -0.0045(15) 0.0099(15) 0.0014(15)
N2 0.0345(19) 0.047(2) 0.049(2) -0.0078(17) 0.0117(16) -0.0006(16)
N3 0.039(2) 0.045(2) 0.0420(19) -0.0035(16) 0.0037(15) 0.0187(16)
N4 0.0349(19) 0.0427(19) 0.0387(19) -0.0013(15) 0.0031(15) 0.0100(15)
N5 0.0326(18) 0.0431(19) 0.0352(18) -0.0001(15) 0.0073(14) 0.0045(14)
N6 0.0362(18) 0.0474(19) 0.0132(13) -0.0041(13) 0.0001(12) 0.0042(14)
N7 0.0387(19) 0.0347(18) 0.0384(19) -0.0027(14) 0.0125(15) -0.0081(15)
N8 0.0332(18) 0.0437(19) 0.0389(18) -0.0027(15) 0.0039(14) 0.0211(15)
N9 0.0334(18) 0.0369(18) 0.0351(18) -0.0098(15) 0.0033(14) 0.0011(14)
N10 0.0335(18) 0.0312(16) 0.0311(16) -0.0015(13) 0.0002(13) 0.0062(13)
N11 0.0379(19) 0.0368(18) 0.0339(17) -0.0025(14) 0.0045(14) 0.0085(14)
N12 0.0358(19) 0.044(2) 0.045(2) 0.0094(16) -0.0004(15) 0.0081(15)
N13 0.0340(18) 0.0306(16) 0.0395(18) 0.0011(14) 0.0051(14) -0.0049(13)
N14 0.0284(17) 0.0347(17) 0.0295(16) -0.0083(13) -0.0042(13) 0.0038(13)
N15 0.0313(17) 0.0334(17) 0.0346(17) -0.0042(14) 0.0078(14) 0.0051(13)
N16 0.0353(19) 0.0378(18) 0.0409(19) 0.0118(15) 0.0050(15) 0.0039(15)
N17 0.043(2) 0.0255(16) 0.0416(19) 0.0042(14) -0.0071(15) 0.0042(14)
N18 0.040(2) 0.0383(19) 0.0399(19) -0.0056(15) 0.0079(15) 0.0067(15)
N19 0.0342(19) 0.0378(18) 0.0325(17) 0.0003(14) -0.0036(14) 0.0037(15)
N20 0.0337(18) 0.0378(18) 0.0389(18) -0.0087(15) -0.0132(15) 0.0093(14)
N21 0.0314(17) 0.0324(17) 0.0345(17) -0.0005(14) 0.0025(13) 0.0035(13)
N22 0.0276(17) 0.0339(17) 0.0348(17) -0.0011(13) 0.0021(13) 0.0110(13)
N23 0.041(2) 0.046(2) 0.0309(17) -0.0164(15) 0.0053(14) 0.0029(15)
N24 0.0277(16) 0.0271(15) 0.0317(16) -0.0033(12) 0.0000(13) -0.0009(12)
N25 0.0264(16) 0.0283(15) 0.0305(16) -0.0096(13) 0.0065(12) 0.0047(12)
N26 0.0299(17) 0.0386(18) 0.0312(16) -0.0031(14) 0.0059(13) 0.0072(14)
O1 0.0403(17) 0.0556(18) 0.0388(16) 0.0120(14) 0.0171(13) -0.0171(14)
O2 0.053(2) 0.0479(17) 0.0442(17) -0.0150(14) 0.0138(15) -0.0208(15)
O3 0.0462(19) 0.0492(18) 0.0544(19) 0.0107(15) -0.0103(15) -0.0119(14)
O4 0.0416(17) 0.0507(18) 0.0439(17) -0.0014(14) 0.0095(13) 0.0025(14)
O5 0.0511(19) 0.0504(18) 0.0530(19) -0.0149(15) 0.0167(15) -0.0161(15)
O6 0.0481(18) 0.0458(17) 0.0493(18) -0.0108(14) -0.0113(14) 0.0136(14)
O7 0.0516(19) 0.0453(17) 0.0460(17) -0.0147(14) 0.0113(14) -0.0199(14)
O8 0.056(2) 0.0470(18) 0.058(2) -0.0170(15) 0.0188(16) 0.0125(15)
Ru1 0.02989(17) 0.02893(15) 0.03039(16) -0.00344(12) 0.00773(12) 0.00565(12)
Ru2 0.03156(17) 0.02888(16) 0.02894(16) -0.00268(12) 0.00655(12) 0.00798(12)

loop_
_atom_type_symbol
_atom_type_description
_atom_type_scat_dispersion_real
_atom_type_scat_dispersion_imag
_atom_type_scat_source
C C 0.0033 0.0016 'International Tables Vol C Tables 4.2.6.8 and 6.1.1.4'
H H 0.0000 0.0000 'International Tables Vol C Tables 4.2.6.8 and 6.1.1.4'
N N 0.0061 0.0033 'International Tables Vol C Tables 4.2.6.8 and 6.1.1.4'
O O 0.0106 0.0060 'International Tables Vol C Tables 4.2.6.8 and 6.1.1.4'
Fe Fe 0.3463 0.8444 'International Tables Vol C Tables 4.2.6.8 and 6.1.1.4'
Ru Ru -1.2594 0.8363 'International Tables Vol C Tables 4.2.6.8 and 6.1.1.4'
B B 0.0013 0.0007 'International Tables Vol C Tables 4.2.6.8 and 6.1.1.4'

loop_
_geom_angle_atom_site_label_1
_geom_angle_atom_site_label_2
_geom_angle_atom_site_label_3
_geom_angle
_geom_angle_site_symmetry_1
_geom_angle_site_symmetry_3
_geom_angle_publ_flag
N4 B1 N6 106.5(3) . . ?
N4 B1 N2 103.5(3) . . ?
N6 B1 N2 105.2(3) . . ?
N4 B1 C61 117.7(3) . . ?
N6 B1 C61 107.7(3) . . ?
N2 B1 C61 115.3(3) . . ?
N24 B2 N26 105.0(3) . . ?
N24 B2 N22 106.6(3) . . ?
N26 B2 N22 107.6(2) . . ?
N24 B2 C67 115.6(3) . . ?
N26 B2 C67 114.6(3) . . ?
N22 B2 C67 107.0(3) . . ?
N1 C1 C2 111.5(4) . . ?
N1 C1 H1 124.2 . . ?
C2 C1 H1 124.2 . . ?
C3 C2 C1 103.2(4) . . ?
C3 C2 H2 128.4 . . ?
C1 C2 H2 128.4 . . ?
N2 C3 C2 110.1(4) . . ?
N2 C3 H3 124.9 . . ?
C2 C3 H3 124.9 . . ?
N3 C4 C5 111.7(4) . . ?
N3 C4 H4 124.2 . . ?
C5 C4 H4 124.2 . . ?
C6 C5 C4 102.8(4) . . ?
C6 C5 H5 128.6 . . ?
C4 C5 H5 128.6 . . ?
N4 C6 C5 111.0(4) . . ?
N4 C6 H6 124.5 . . ?
C5 C6 H6 124.5 . . ?
N5 C7 C8 109.9(4) . . ?
N5 C7 H7 125.0 . . ?
C8 C7 H7 125.0 . . ?
C7 C8 C9 106.2(4) . . ?
C7 C8 H8 126.9 . . ?
C9 C8 H8 126.9 . . ?
N6 C9 C8 107.4(4) . . ?
N6 C9 H9 126.3 . . ?
C8 C9 H9 126.3 . . ?
N7 C10 Fe1 176.7(4) . . ?
N8 C11 Fe1 177.3(4) . . ?
N9 C12 Fe1 172.9(4) . . ?
N10 C13 H13A 109.5 . . ?
N10 C13 H13B 109.5 . . ?
H13A C13 H13B 109.5 . . ?
N10 C13 H13C 109.5 . . ?
H13A C13 H13C 109.5 . . ?
H13B C13 H13C 109.5 . . ?
N10 C14 N11 117.9(4) . . ?
N10 C14 C16 121.9(4) . . ?
N11 C14 C16 120.2(4) . . ?
N11 C15 H15A 109.5 . . ?
N11 C15 H15B 109.5 . . ?
H15A C15 H15B 109.5 . . ?
N11 C15 H15C 109.5 . . ?
H15A C15 H15C 109.5 . . ?
H15B C15 H15C 109.5 . . ?
C17 C16 C21 120.5(4) . . ?
C17 C16 C14 120.5(4) . . ?
C21 C16 C14 118.2(4) . . ?
C16 C17 C18 119.7(4) . . ?
C16 C17 H17 120.2 . . ?
C18 C17 H17 120.2 . . ?
C19 C18 C17 120.2(4) . . ?
C19 C18 H18 119.9 . . ?
C17 C18 H18 119.9 . . ?
C18 C19 C20 120.3(4) . . ?
C18 C19 H19 119.8 . . ?
C20 C19 H19 119.8 . . ?
C19 C20 C21 119.9(4) . . ?
C19 C20 H20 120.1 . . ?
C21 C20 H20 120.1 . . ?
C16 C21 C20 119.4(5) . . ?
C16 C21 H21 120.3 . . ?
C20 C21 H21 120.3 . . ?
N12 C22 H22A 109.5 . . ?
N12 C22 H22B 109.5 . . ?
H22A C22 H22B 109.5 . . ?
N12 C22 H22C 109.5 . . ?
H22A C22 H22C 109.5 . . ?
H22B C22 H22C 109.5 . . ?
N12 C23 N13 119.9(4) . . ?
N12 C23 C25 122.7(4) . . ?
N13 C23 C25 117.5(4) . . ?
N13 C24 H24A 109.5 . . ?
N13 C24 H24B 109.5 . . ?
H24A C24 H24B 109.5 . . ?
N13 C24 H24C 109.5 . . ?
H24A C24 H24C 109.5 . . ?
H24B C24 H24C 109.5 . . ?
C30 C25 C26 120.2(4) . . ?
C30 C25 C23 120.2(4) . . ?
C26 C25 C23 119.5(4) . . ?
C27 C26 C25 120.2(4) . . ?
C27 C26 H26 119.9 . . ?
C25 C26 H26 119.9 . . ?
C26 C27 C28 119.9(4) . . ?
C26 C27 H27 120.0 . . ?
C28 C27 H27 120.0 . . ?
C29 C28 C27 119.8(4) . . ?
C29 C28 H28 120.1 . . ?
C27 C28 H28 120.1 . . ?
C28 C29 C30 120.3(5) . . ?
C28 C29 H29 119.9 . . ?
C30 C29 H29 119.9 . . ?
C25 C30 C29 119.5(4) . . ?
C25 C30 H30 120.2 . . ?
C29 C30 H30 120.2 . . ?
N14 C31 H31B 109.5 . . ?
N14 C31 H31C 109.5 . . ?
H31B C31 H31C 109.5 . . ?
N14 C31 H31A 109.5 . . ?
H31B C31 H31A 109.5 . . ?
H31C C31 H31A 109.5 . . ?
N15 C32 N14 117.1(4) . . ?
N15 C32 C34 123.1(4) . . ?
N14 C32 C34 119.8(4) . . ?
N15 C33 H33A 109.5 . . ?
N15 C33 H33B 109.5 . . ?
H33A C33 H33B 109.5 . . ?
N15 C33 H33C 109.5 . . ?
H33A C33 H33C 109.5 . . ?
H33B C33 H33C 109.5 . . ?
C35 C34 C39 119.6(4) . . ?
C35 C34 C32 122.0(4) . . ?
C39 C34 C32 118.3(4) . . ?
C34 C35 C36 120.0(5) . . ?
C34 C35 H35 120.0 . . ?
C36 C35 H35 120.0 . . ?
C37 C36 C35 119.9(5) . . ?
C37 C36 H36 120.1 . . ?
C35 C36 H36 120.1 . . ?
C36 C37 C38 121.0(5) . . ?
C36 C37 H37 119.5 . . ?
C38 C37 H37 119.5 . . ?
C37 C38 C39 119.7(5) . . ?
C37 C38 H38 120.1 . . ?
C39 C38 H38 120.1 . . ?
C38 C39 C34 119.8(4) . . ?
C38 C39 H39 120.1 . . ?
C34 C39 H39 120.1 . . ?
N16 C40 H40A 109.5 . . ?
N16 C40 H40B 109.5 . . ?
H40A C40 H40B 109.5 . . ?
N16 C40 H40C 109.5 . . ?
H40A C40 H40C 109.5 . . ?
H40B C40 H40C 109.5 . . ?
N17 C41 N16 117.4(4) . . ?
N17 C41 C43 120.7(4) . . ?
N16 C41 C43 121.9(4) . . ?
N17 C42 H42A 109.5 . . ?
N17 C42 H42B 109.5 . . ?
H42A C42 H42B 109.5 . . ?
N17 C42 H42C 109.5 . . ?
H42A C42 H42C 109.5 . . ?
H42B C42 H42C 109.5 . . ?
C48 C43 C44 119.3(4) . . ?
C48 C43 C41 119.5(4) . . ?
C44 C43 C41 121.2(4) . . ?
C45 C44 C43 120.1(5) . . ?
C45 C44 H44 120.0 . . ?
C43 C44 H44 120.0 . . ?
C44 C45 C46 119.7(5) . . ?
C44 C45 H45 120.2 . . ?
C46 C45 H45 120.2 . . ?
C47 C46 C45 120.3(4) . . ?
C47 C46 H46 119.9 . . ?
C45 C46 H46 119.9 . . ?
C48 C47 C46 120.3(4) . . ?
C48 C47 H47 119.9 . . ?
C46 C47 H47 119.9 . . ?
C47 C48 C43 120.4(4) . . ?
C47 C48 H48 119.8 . . ?
C43 C48 H48 119.8 . . ?
N18 C49 Fe2 177.7(4) . . ?
N19 C50 Fe2 178.3(4) . . ?
N20 C51 Fe2 176.8(4) . . ?
N21 C52 C53 111.0(4) . . ?
N21 C52 H52 124.5 . . ?
C53 C52 H52 124.5 . . ?
C52 C53 C54 104.9(4) . . ?
C52 C53 H53 127.5 . . ?
C54 C53 H53 127.5 . . ?
N22 C54 C53 108.1(4) . . ?
N22 C54 H54 125.9 . . ?
C53 C54 H54 125.9 . . ?
N23 C55 C56 111.7(4) . . ?
N23 C55 H55 124.2 . . ?
C56 C55 H55 124.2 . . ?
C57 C56 C55 105.3(4) . . ?
C57 C56 H56 127.3 . . ?
C55 C56 H56 127.3 . . ?
N24 C57 C56 107.6(4) . . ?
N24 C57 H57 126.2 . . ?
C56 C57 H57 126.2 . . ?
N25 C58 C59 109.6(4) . . ?
N25 C58 H58 125.2 . . ?
C59 C58 H58 125.2 . . ?
C60 C59 C58 106.9(4) . . ?
C60 C59 H59 126.5 . . ?
C58 C59 H59 126.5 . . ?
N26 C60 C59 108.1(4) . . ?
N26 C60 H60 125.9 . . ?
C59 C60 H60 125.9 . . ?
C62 C61 C66 115.1(4) . . ?
C62 C61 B1 121.3(4) . . ?
C66 C61 B1 123.2(3) . . ?
C61 C62 C63 123.9(4) . . ?
C61 C62 H62 118.1 . . ?
C63 C62 H62 118.1 . . ?
C64 C63 C62 119.9(4) . . ?
C64 C63 H63 120.1 . . ?
C62 C63 H63 120.1 . . ?
C63 C64 C65 118.8(4) . . ?
C63 C64 H64 120.6 . . ?
C65 C64 H64 120.6 . . ?
C64 C65 C66 121.3(4) . . ?
C64 C65 H65 119.3 . . ?
C66 C65 H65 119.3 . . ?
C61 C66 C65 121.1(4) . . ?
C61 C66 H66 119.4 . . ?
C65 C66 H66 119.4 . . ?
C68 C67 C72 115.5(4) . . ?
C68 C67 B2 121.8(3) . . ?
C72 C67 B2 121.3(3) . . ?
C69 C68 C67 119.7(4) . . ?
C69 C68 H68 120.1 . . ?
C67 C68 H68 120.1 . . ?
C70 C69 C68 122.7(4) . . ?
C70 C69 H69 118.7 . . ?
C68 C69 H69 118.7 . . ?
C71 C70 C69 119.0(4) . . ?
C71 C70 H70 120.5 . . ?
C69 C70 H70 120.5 . . ?
C70 C71 C72 119.8(4) . . ?
C70 C71 H71 120.1 . . ?
C72 C71 H71 120.1 . . ?
C71 C72 C67 123.4(4) . . ?
C71 C72 H72 118.3 . . ?
C67 C72 H72 118.3 . . ?
C10 Fe1 C12 87.23(18) . . ?
C10 Fe1 C11 89.74(19) . . ?
C12 Fe1 C11 85.95(17) . . ?
C10 Fe1 N5 91.46(17) . . ?
C12 Fe1 N5 94.80(16) . . ?
C11 Fe1 N5 178.62(17) . . ?
C10 Fe1 N1 178.05(17) . . ?
C12 Fe1 N1 94.02(16) . . ?
C11 Fe1 N1 91.83(17) . . ?
N5 Fe1 N1 86.96(15) . . ?
C10 Fe1 N3 91.75(17) . . ?
C12 Fe1 N3 176.01(16) . . ?
C11 Fe1 N3 90.19(15) . . ?
N5 Fe1 N3 89.08(14) . . ?
N1 Fe1 N3 87.10(15) . . ?
C49 Fe2 C51 85.88(18) . . ?
C49 Fe2 C50 88.88(19) . . ?
C51 Fe2 C50 89.89(18) . . ?
C49 Fe2 N23 179.02(18) . . ?
C51 Fe2 N23 93.14(16) . . ?
C50 Fe2 N23 91.07(16) . . ?
C49 Fe2 N21 92.15(18) . . ?
C51 Fe2 N21 91.44(17) . . ?
C50 Fe2 N21 178.38(16) . . ?
N23 Fe2 N21 87.92(14) . . ?
C49 Fe2 N25 93.28(16) . . ?
C51 Fe2 N25 179.14(14) . . ?
C50 Fe2 N25 89.90(15) . . ?
N23 Fe2 N25 87.70(13) . . ?
N21 Fe2 N25 88.78(13) . . ?
N2 N1 C1 104.6(3) . . ?
N2 N1 Fe1 123.0(3) . . ?
C1 N1 Fe1 130.8(2) . . ?
C3 N2 N1 110.5(4) . . ?
C3 N2 B1 132.1(3) . . ?
N1 N2 B1 117.0(3) . . ?
C4 N3 N4 106.7(3) . . ?
C4 N3 Fe1 131.8(3) . . ?
N4 N3 Fe1 121.3(3) . . ?
C6 N4 N3 107.7(3) . . ?
C6 N4 B1 133.5(3) . . ?
N3 N4 B1 118.4(3) . . ?
C7 N5 N6 107.8(3) . . ?
C7 N5 Fe1 133.4(3) . . ?
N6 N5 Fe1 118.7(2) . . ?
C9 N6 N5 108.6(3) . . ?
C9 N6 B1 128.8(3) . . ?
N5 N6 B1 122.4(3) . . ?
C12 N9 Ru1 170.3(3) . . ?
C14 N10 C13 118.6(4) . . ?
C14 N10 Ru1 120.9(3) . . ?
C13 N10 Ru1 120.5(3) . . ?
C14 N11 C15 120.4(4) . . ?
C14 N11 Ru2 118.7(3) . . ?
C15 N11 Ru2 120.8(3) . . ?
C23 N12 C22 119.7(3) . . ?
C23 N12 Ru1 118.0(3) . . ?
C22 N12 Ru1 122.2(3) . . ?
C23 N13 C24 119.4(3) . . ?
C23 N13 Ru2 118.7(3) . . ?
C24 N13 Ru2 121.7(2) . . ?
C32 N14 C31 119.7(3) . . ?
C32 N14 Ru1 120.3(3) . . ?
C31 N14 Ru1 120.0(3) . . ?
C32 N15 C33 118.7(3) . . ?
C32 N15 Ru2 120.1(3) . . ?
C33 N15 Ru2 121.2(3) . . ?
C41 N16 C40 118.4(3) . . ?
C41 N16 Ru1 121.3(3) . . ?
C40 N16 Ru1 119.8(3) . . ?
C41 N17 C42 120.3(3) . . ?
C41 N17 Ru2 118.6(3) . . ?
C42 N17 Ru2 121.0(3) . . ?
C49 N18 Ru2 176.7(4) . . ?
C52 N21 N22 106.0(3) . . ?
C52 N21 Fe2 134.5(3) . . ?
N22 N21 Fe2 119.5(2) . . ?
C54 N22 N21 109.9(3) . . ?
C54 N22 B2 130.1(3) . . ?
N21 N22 B2 120.0(3) . . ?
C55 N23 N24 104.9(3) . . ?
C55 N23 Fe2 131.9(3) . . ?
N24 N23 Fe2 122.6(3) . . ?
C57 N24 N23 110.4(3) . . ?
C57 N24 B2 133.3(3) . . ?
N23 N24 B2 115.9(2) . . ?
C58 N25 N26 106.2(3) . . ?
C58 N25 Fe2 131.6(3) . . ?
N26 N25 Fe2 121.5(2) . . ?
C60 N26 N25 109.1(3) . . ?
C60 N26 B2 132.9(3) . . ?
N25 N26 B2 117.1(3) . . ?
H1D O1 H1B 109.8 . . ?
H2A O2 H2D 108.6 . . ?
H3B O3 H3C 109.5 . . ?
H4A O4 H4C 109.5 . . ?
H5A O5 H5B 109.5 . . ?
H6A O6 H6C 109.7 . . ?
H7D O7 H7B 109.5 . . ?
H8A O8 H8B 109.5 . . ?
N10 Ru1 N14 177.76(12) . . ?
N10 Ru1 N16 89.62(13) . . ?
N14 Ru1 N16 89.84(13) . . ?
N10 Ru1 N12 88.47(13) . . ?
N14 Ru1 N12 91.95(14) . . ?
N16 Ru1 N12 176.32(15) . . ?
N10 Ru1 Ru2 89.01(9) . . ?
N14 Ru1 Ru2 88.80(9) . . ?
N16 Ru1 Ru2 88.07(10) . . ?
N12 Ru1 Ru2 88.75(10) . . ?
N10 Ru1 N9 89.76(12) . . ?
N14 Ru1 N9 92.41(12) . . ?
N16 Ru1 N9 90.78(13) . . ?
N12 Ru1 N9 92.35(13) . . ?
Ru2 Ru1 N9 178.33(9) . . ?
N13 Ru2 N15 91.83(13) . . ?
N13 Ru2 N17 177.07(14) . . ?
N15 Ru2 N17 90.81(14) . . ?
N13 Ru2 N11 88.55(13) . . ?
N15 Ru2 N11 176.54(12) . . ?
N17 Ru2 N11 88.75(14) . . ?
N13 Ru2 N18 90.46(13) . . ?
N15 Ru2 N18 91.32(13) . . ?
N17 Ru2 N18 90.78(13) . . ?
N11 Ru2 N18 92.11(13) . . ?
N13 Ru2 Ru1 89.26(9) . . ?
N15 Ru2 Ru1 88.39(9) . . ?
N17 Ru2 Ru1 89.52(10) . . ?
N11 Ru2 Ru1 88.18(9) . . ?
N18 Ru2 Ru1 179.59(10) . . ?

loop_
_geom_bond_atom_site_label_1
_geom_bond_atom_site_label_2
_geom_bond_distance
_geom_bond_site_symmetry_2
_geom_bond_publ_flag
B1 N4 1.552(5) . ?
B1 N6 1.554(5) . ?
B1 N2 1.586(5) . ?
B1 C61 1.592(4) . ?
B2 N24 1.552(5) . ?
B2 N26 1.559(4) . ?
B2 N22 1.569(4) . ?
B2 C67 1.607(5) . ?
C1 N1 1.354(4) . ?
C1 C2 1.386(6) . ?
C1 H1 0.9300 . ?
C2 C3 1.368(6) . ?
C2 H2 0.9300 . ?
C3 N2 1.322(5) . ?
C3 H3 0.9300 . ?
C4 N3 1.324(5) . ?
C4 C5 1.396(6) . ?
C4 H4 0.9300 . ?
C5 C6 1.367(6) . ?
C5 H5 0.9300 . ?
C6 N4 1.345(5) . ?
C6 H6 0.9300 . ?
C7 N5 1.313(5) . ?
C7 C8 1.366(6) . ?
C7 H7 0.9300 . ?
C8 C9 1.372(6) . ?
C8 H8 0.9300 . ?
C9 N6 1.350(5) . ?
C9 H9 0.9300 . ?
C10 N7 1.135(5) . ?
C10 Fe1 1.902(4) . ?
C11 N8 1.158(5) . ?
C11 Fe1 1.915(4) . ?
C12 N9 1.147(5) . ?
C12 Fe1 1.905(4) . ?
C13 N10 1.495(5) . ?
C13 H13A 0.9600 . ?
C13 H13B 0.9600 . ?
C13 H13C 0.9600 . ?
C14 N10 1.324(5) . ?
C14 N11 1.334(5) . ?
C14 C16 1.475(6) . ?
C15 N11 1.452(5) . ?
C15 H15A 0.9600 . ?
C15 H15B 0.9600 . ?
C15 H15C 0.9600 . ?
C16 C17 1.389(6) . ?
C16 C21 1.391(6) . ?
C17 C18 1.395(6) . ?
C17 H17 0.9300 . ?
C18 C19 1.374(7) . ?
C18 H18 0.9300 . ?
C19 C20 1.395(7) . ?
C19 H19 0.9300 . ?
C20 C21 1.398(7) . ?
C20 H20 0.9300 . ?
C21 H21 0.9300 . ?
C22 N12 1.439(5) . ?
C22 H22A 0.9600 . ?
C22 H22B 0.9600 . ?
C22 H22C 0.9600 . ?
C23 N12 1.317(6) . ?
C23 N13 1.345(5) . ?
C23 C25 1.492(5) . ?
C24 N13 1.470(5) . ?
C24 H24A 0.9600 . ?
C24 H24B 0.9600 . ?
C24 H24C 0.9600 . ?
C25 C30 1.389(6) . ?
C25 C26 1.390(6) . ?
C26 C27 1.383(6) . ?
C26 H26 0.9300 . ?
C27 C28 1.393(6) . ?
C27 H27 0.9300 . ?
C28 C29 1.389(6) . ?
C28 H28 0.9300 . ?
C29 C30 1.393(6) . ?
C29 H29 0.9300 . ?
C30 H30 0.9300 . ?
C31 N14 1.465(5) . ?
C31 H31B 0.9600 . ?
C31 H31C 0.9600 . ?
C31 H31A 0.9600 . ?
C32 N15 1.329(5) . ?
C32 N14 1.340(5) . ?
C32 C34 1.480(6) . ?
C33 N15 1.477(5) . ?
C33 H33A 0.9600 . ?
C33 H33B 0.9600 . ?
C33 H33C 0.9600 . ?
C34 C35 1.387(6) . ?
C34 C39 1.395(6) . ?
C35 C36 1.390(6) . ?
C35 H35 0.9300 . ?
C36 C37 1.374(7) . ?
C36 H36 0.9300 . ?
C37 C38 1.374(7) . ?
C37 H37 0.9300 . ?
C38 C39 1.393(7) . ?
C38 H38 0.9300 . ?
C39 H39 0.9300 . ?
C40 N16 1.455(5) . ?
C40 H40A 0.9600 . ?
C40 H40B 0.9600 . ?
C40 H40C 0.9600 . ?
C41 N17 1.334(6) . ?
C41 N16 1.337(5) . ?
C41 C43 1.483(6) . ?
C42 N17 1.470(5) . ?
C42 H42A 0.9600 . ?
C42 H42B 0.9600 . ?
C42 H42C 0.9600 . ?
C43 C48 1.387(6) . ?
C43 C44 1.410(6) . ?
C44 C45 1.388(6) . ?
C44 H44 0.9300 . ?
C45 C46 1.390(7) . ?
C45 H45 0.9300 . ?
C46 C47 1.388(7) . ?
C46 H46 0.9300 . ?
C47 C48 1.383(6) . ?
C47 H47 0.9300 . ?
C48 H48 0.9300 . ?
C49 N18 1.171(5) . ?
C49 Fe2 1.885(4) . ?
C50 N19 1.143(5) . ?
C50 Fe2 1.928(4) . ?
C51 N20 1.153(5) . ?
C51 Fe2 1.913(4) . ?
C52 N21 1.329(5) . ?
C52 C53 1.359(6) . ?
C52 H52 0.9300 . ?
C53 C54 1.379(6) . ?
C53 H53 0.9300 . ?
C54 N22 1.326(5) . ?
C54 H54 0.9300 . ?
C55 N23 1.325(5) . ?
C55 C56 1.397(6) . ?
C55 H55 0.9300 . ?
C56 C57 1.371(6) . ?
C56 H56 0.9300 . ?
C57 N24 1.355(5) . ?
C57 H57 0.9300 . ?
C58 N25 1.349(5) . ?
C58 C59 1.362(6) . ?
C58 H58 0.9300 . ?
C59 C60 1.355(6) . ?
C59 H59 0.9300 . ?
C60 N26 1.345(5) . ?
C60 H60 0.9300 . ?
C61 C62 1.368(6) . ?
C61 C66 1.382(6) . ?
C62 C63 1.384(6) . ?
C62 H62 0.9300 . ?
C63 C64 1.348(6) . ?
C63 H63 0.9300 . ?
C64 C65 1.350(6) . ?
C64 H64 0.9300 . ?
C65 C66 1.402(6) . ?
C65 H65 0.9300 . ?
C66 H66 0.9300 . ?
C67 C68 1.406(6) . ?
C67 C72 1.418(6) . ?
C68 C69 1.395(6) . ?
C68 H68 0.9300 . ?
C69 C70 1.375(6) . ?
C69 H69 0.9300 . ?
C70 C71 1.358(6) . ?
C70 H70 0.9300 . ?
C71 C72 1.380(6) . ?
C71 H71 0.9300 . ?
C72 H72 0.9300 . ?
Fe1 N5 1.952(3) . ?
Fe1 N1 1.956(4) . ?
Fe1 N3 1.980(3) . ?
Fe2 N23 1.934(3) . ?
Fe2 N21 1.957(3) . ?
Fe2 N25 1.972(3) . ?
N1 N2 1.353(5) . ?
N3 N4 1.369(5) . ?
N5 N6 1.357(4) . ?
N9 Ru1 2.357(3) . ?
N10 Ru1 2.009(3) . ?
N11 Ru2 2.063(4) . ?
N12 Ru1 2.048(3) . ?
N13 Ru2 2.024(3) . ?
N14 Ru1 2.013(3) . ?
N15 Ru2 2.029(3) . ?
N16 Ru1 2.026(3) . ?
N17 Ru2 2.035(3) . ?
N18 Ru2 2.221(3) . ?
N21 N22 1.354(4) . ?
N23 N24 1.388(4) . ?
N25 N26 1.365(4) . ?
O1 H1D 0.8500 . ?
O1 H1B 0.8499 . ?
O2 H2A 0.8501 . ?
O2 H2D 0.8500 . ?
O3 H3B 0.8501 . ?
O3 H3C 0.8501 . ?
O4 H4A 0.8500 . ?
O4 H4C 0.8499 . ?
O5 H5A 0.8499 . ?
O5 H5B 0.8501 . ?
O6 H6A 0.8500 . ?
O6 H6C 0.8501 . ?
O7 H7D 0.8500 . ?
O7 H7B 0.8500 . ?
O8 H8A 0.8501 . ?
O8 H8B 0.8500 . ?
Ru1 Ru2 2.2954(4) . ?
